data_7159385
loop_
_publ_author_name
'Dickinson, Cody F.'
'Yap, Glenn P. A.'
'Tius, Marcus A.'

_publ_section_title
;
 Anion-accelerated asymmetric Nazarov cyclization: access to vicinal
 all-carbon quaternary stereocenters.
;
_journal_issue 24
_journal_name_full 'Organic &amp; biomolecular chemistry'
_journal_page_first 5014
_journal_page_last 5020
_journal_paper_doi 10.1039/d3ob00735a
_journal_volume 21
_journal_year 2023
_chemical_absolute_configuration rm
_chemical_formula_moiety 'C32 H40 O7'
_chemical_formula_sum 'C32 H40 O7'
_chemical_formula_weight 536.64
_space_group_crystal_system orthorhombic
_space_group_IT_number 19
_space_group_name_Hall 'P 2ac 2ab'
_space_group_name_H-M_alt 'P 21 21 21'
_atom_sites_solution_hydrogens geom
_atom_sites_solution_primary dual
_audit_creation_date 2022-02-22
_audit_creation_method
;
Olex2 1.3
(compiled 2020.12.01 svn.r5f60950 for OlexSys, GUI svn.r6408)
;
_audit_update_record
;
2022-02-23 deposited with the CCDC.	2023-05-29 downloaded from the CCDC.
;
_cell_angle_alpha 90
_cell_angle_beta 90
_cell_angle_gamma 90
_cell_formula_units_Z 4
_cell_length_a 6.7321(2)
_cell_length_b 9.8995(3)
_cell_length_c 41.9029(12)
_cell_measurement_reflns_used 9269
_cell_measurement_temperature 100.0
_cell_measurement_theta_max 64.80
_cell_measurement_theta_min 4.22
_cell_volume 2792.59(14)
_computing_cell_refinement 'SAINT V8.40B (?, 2016)'
_computing_data_reduction 'SAINT V8.40B (?, 2016)'
_computing_molecular_graphics 'Olex2 1.3 (Dolomanov et al., 2009)'
_computing_publication_material 'Olex2 1.3 (Dolomanov et al., 2009)'
_computing_structure_refinement 'XL  (Sheldrick, 2008)'
_computing_structure_solution 'SHELXT 2018/2 (Sheldrick, 2018)'
_diffrn_ambient_temperature 100.0
_diffrn_measured_fraction_theta_full 0.998
_diffrn_measured_fraction_theta_max 0.998
_diffrn_measurement_device_type 'Bruker Venture Photon III'
_diffrn_measurement_method '\f and \w scans'
_diffrn_radiation_type CuK\a
_diffrn_radiation_wavelength 1.54178
_diffrn_reflns_av_R_equivalents 0.0664
_diffrn_reflns_av_unetI/netI 0.0461
_diffrn_reflns_Laue_measured_fraction_full 0.998
_diffrn_reflns_Laue_measured_fraction_max 0.998
_diffrn_reflns_limit_h_max 7
_diffrn_reflns_limit_h_min -6
_diffrn_reflns_limit_k_max 11
_diffrn_reflns_limit_k_min -11
_diffrn_reflns_limit_l_max 49
_diffrn_reflns_limit_l_min -49
_diffrn_reflns_number 27183
_diffrn_reflns_point_group_measured_fraction_full 0.994
_diffrn_reflns_point_group_measured_fraction_max 0.994
_diffrn_reflns_theta_full 65.012
_diffrn_reflns_theta_max 65.012
_diffrn_reflns_theta_min 2.109
_diffrn_source_current 1.2
_diffrn_source_power 0.06
_diffrn_source_voltage 50.0
_diffrn_standards_number 0
_exptl_absorpt_coefficient_mu 0.721
_exptl_absorpt_correction_T_max 0.7526
_exptl_absorpt_correction_T_min 0.6268
_exptl_absorpt_correction_type multi-scan
_exptl_absorpt_process_details
;
SADABS-2016/2 (Bruker,2016) was used for absorption correction.
wR2(int) was 0.1409 before and 0.0623 after correction.
The Ratio of minimum to maximum transmission is 0.8328.
The \l/2 correction factor is Not present.
;
_exptl_crystal_colour colourless
_exptl_crystal_colour_primary colourless
_exptl_crystal_density_diffrn 1.276
_exptl_crystal_description needle
_exptl_crystal_F_000 1152
_exptl_crystal_size_max 0.153
_exptl_crystal_size_mid 0.031
_exptl_crystal_size_min 0.029
_refine_diff_density_max 0.253
_refine_diff_density_min -0.213
_refine_diff_density_rms 0.047
_refine_ls_abs_structure_details
;
 Flack x determined using 1469 quotients [(I+)-(I-)]/[(I+)+(I-)]
 (Parsons, Flack and Wagner, Acta Cryst. B69 (2013) 249-259).
;
_refine_ls_abs_structure_Flack -0.01(12)
_refine_ls_extinction_method none
_refine_ls_goodness_of_fit_ref 1.199
_refine_ls_hydrogen_treatment constr
_refine_ls_matrix_type full
_refine_ls_number_parameters 358
_refine_ls_number_reflns 4710
_refine_ls_number_restraints 0
_refine_ls_restrained_S_all 1.199
_refine_ls_R_factor_all 0.0622
_refine_ls_R_factor_gt 0.0505
_refine_ls_shift/su_max 0.000
_refine_ls_shift/su_mean 0.000
_refine_ls_structure_factor_coef Fsqd
_refine_ls_weighting_details 'w=1/[\s^2^(Fo^2^)+(0.0367P)^2^+1.2386P] where P=(Fo^2^+2Fc^2^)/3'
_refine_ls_weighting_scheme calc
_refine_ls_wR_factor_gt 0.1025
_refine_ls_wR_factor_ref 0.1059
_reflns_Friedel_coverage 0.707
_reflns_Friedel_fraction_full 0.988
_reflns_Friedel_fraction_max 0.988
_reflns_number_gt 4232
_reflns_number_total 4710
_reflns_threshold_expression 'I > 2\s(I)'
_cod_data_source_file d3ob00735a2.cif
_cod_data_source_block tius007
_cod_depositor_comments 'Adding full bibliography for 7159384--7159386.cif.'
_cod_database_code 7159385
_shelx_shelxl_version_number 2018/3
_shelx_space_group_comment
;
The symmetry employed for this shelxl refinement is uniquely defined
by the following loop, which should always be used as a source of
symmetry information in preference to the above space-group names.
They are only intended as comments.
;
_shelx_estimated_absorpt_t_max 0.979
_shelx_estimated_absorpt_t_min 0.898
_olex2_refinement_description
;
1. Fixed Uiso
 At 1.2 times of:
  All C(H) groups, All C(H,H) groups
 At 1.5 times of:
  All C(H,H,H) groups
2.a Ternary CH refined with riding coordinates:
 C22(H22)
2.b Secondary CH2 refined with riding coordinates:
 C5(H5A,H5B), C6(H6A,H6B), C17(H17A,H17B), C18(H18A,H18B), C19(H19A,H19B),
 C20(H20A,H20B), C21(H21A,H21B), C24(H24A,H24B)
2.c Aromatic/amide H refined with riding coordinates:
 C25(H25), C26(H26), C27(H27), C28(H28), C29(H29)
2.d Idealised Me refined as rotating group:
 C7(H7A,H7B,H7C), C8(H8A,H8B,H8C), C9(H9A,H9B,H9C), C16(H16A,H16B,H16C),
 C31(H31A,H31B,H31C), C32(H32A,H32B,H32C)
;
_olex2_submission_special_instructions 'No special instructions were received'

loop_
_space_group_symop_operation_xyz
'x, y, z'
'-x+1/2, -y, z+1/2'
'-x, y+1/2, -z+1/2'
'x+1/2, -y+1/2, -z'

loop_
_atom_site_label
_atom_site_type_symbol
_atom_site_fract_x
_atom_site_fract_y
_atom_site_fract_z
_atom_site_U_iso_or_equiv
_atom_site_adp_type
_atom_site_occupancy
_atom_site_site_symmetry_order
_atom_site_calc_flag
_atom_site_refinement_flags_posn
_atom_site_refinement_flags_adp
_atom_site_refinement_flags_occupancy
_atom_site_disorder_assembly
_atom_site_disorder_group
O1 O 0.5663(4) 0.7056(3) 0.28778(5) 0.0214(6) Uani 1 1 d . . . . .
O2 O 0.6292(4) 0.7909(3) 0.23930(6) 0.0300(7) Uani 1 1 d . . . . .
O3 O 0.6210(4) 0.7218(3) 0.34984(5) 0.0213(6) Uani 1 1 d . . . . .
O4 O 0.3300(4) 0.6198(4) 0.36006(6) 0.0457(9) Uani 1 1 d . . . . .
O5 O 0.4504(4) 0.8880(3) 0.40072(6) 0.0292(7) Uani 1 1 d . . . . .
O6 O 0.8945(4) 0.9407(2) 0.41522(5) 0.0209(6) Uani 1 1 d . . . . .
O7 O 0.8823(4) 0.9296(3) 0.46873(6) 0.0292(7) Uani 1 1 d . . . . .
C1 C 0.5130(6) 0.7750(4) 0.26071(8) 0.0223(9) Uani 1 1 d . . . . .
C2 C 0.2971(6) 0.8131(4) 0.26410(8) 0.0220(9) Uani 1 1 d . . . . .
C3 C 0.2916(6) 0.8402(4) 0.30071(8) 0.0213(9) Uani 1 1 d . . . . .
C4 C 0.3867(6) 0.7018(4) 0.30752(8) 0.0201(8) Uani 1 1 d . . . . .
C5 C 0.2494(6) 0.5990(4) 0.29193(8) 0.0222(9) Uani 1 1 d . . . . .
H5A H 0.133081 0.578807 0.305585 0.027 Uiso 1 1 calc R U . . .
H5B H 0.320117 0.513967 0.286906 0.027 Uiso 1 1 calc R U . . .
C6 C 0.1875(6) 0.6759(4) 0.26106(8) 0.0252(9) Uani 1 1 d . . . . .
H6A H 0.230866 0.626477 0.241735 0.030 Uiso 1 1 calc R U . . .
H6B H 0.041843 0.688952 0.260188 0.030 Uiso 1 1 calc R U . . .
C7 C 0.2278(6) 0.9234(4) 0.24179(9) 0.0300(10) Uani 1 1 d . . . . .
H7A H 0.289705 1.009218 0.247897 0.045 Uiso 1 1 calc R U . . .
H7B H 0.083039 0.931923 0.243132 0.045 Uiso 1 1 calc R U . . .
H7C H 0.265829 0.900660 0.219859 0.045 Uiso 1 1 calc R U . . .
C8 C 0.0833(6) 0.8577(4) 0.31481(10) 0.0313(10) Uani 1 1 d . . . . .
H8A H 0.027779 0.944317 0.307844 0.047 Uiso 1 1 calc R U . . .
H8B H 0.091291 0.855972 0.338157 0.047 Uiso 1 1 calc R U . . .
H8C H -0.002320 0.783969 0.307448 0.047 Uiso 1 1 calc R U . . .
C9 C 0.4206(6) 0.9605(4) 0.31073(9) 0.0267(9) Uani 1 1 d . . . . .
H9A H 0.556349 0.947387 0.302889 0.040 Uiso 1 1 calc R U . . .
H9B H 0.422197 0.967390 0.334062 0.040 Uiso 1 1 calc R U . . .
H9C H 0.365685 1.043793 0.301653 0.040 Uiso 1 1 calc R U . . .
C10 C 0.4405(6) 0.6735(4) 0.34170(9) 0.0238(9) Uani 1 1 d . . . . .
C11 C 0.6648(5) 0.7111(4) 0.38252(8) 0.0189(8) Uani 1 1 d . . . . .
C12 C 0.7879(5) 0.6208(4) 0.39518(8) 0.0177(8) Uani 1 1 d . . . . .
C13 C 0.7982(5) 0.6362(4) 0.43137(8) 0.0187(8) Uani 1 1 d . . . . .
C14 C 0.6810(6) 0.7752(4) 0.43741(8) 0.0210(8) Uani 1 1 d . . . . .
C15 C 0.5780(5) 0.8034(4) 0.40540(8) 0.0198(8) Uani 1 1 d . . . . .
C16 C 0.8969(6) 0.5154(4) 0.37710(9) 0.0240(9) Uani 1 1 d . . . . .
H16A H 0.857520 0.425890 0.384826 0.036 Uiso 1 1 calc R U . . .
H16B H 1.040104 0.527516 0.380169 0.036 Uiso 1 1 calc R U . . .
H16C H 0.865066 0.523177 0.354349 0.036 Uiso 1 1 calc R U . . .
C17 C 0.5031(5) 0.4686(4) 0.43008(8) 0.0183(8) Uani 1 1 d . . . . .
H17A H 0.416074 0.547705 0.426412 0.022 Uiso 1 1 calc R U . . .
H17B H 0.542715 0.432381 0.408998 0.022 Uiso 1 1 calc R U . . .
C18 C 0.3874(6) 0.3607(4) 0.44826(8) 0.0214(8) Uani 1 1 d . . . . .
H18A H 0.338767 0.398715 0.468660 0.026 Uiso 1 1 calc R U . . .
H18B H 0.270680 0.332505 0.435521 0.026 Uiso 1 1 calc R U . . .
C19 C 0.5180(6) 0.2382(4) 0.45499(9) 0.0242(9) Uani 1 1 d . . . . .
H19A H 0.556864 0.195028 0.434617 0.029 Uiso 1 1 calc R U . . .
H19B H 0.442735 0.171383 0.467741 0.029 Uiso 1 1 calc R U . . .
C20 C 0.7037(6) 0.2817(4) 0.47324(8) 0.0219(8) Uani 1 1 d . . . . .
H20A H 0.789740 0.202012 0.476758 0.026 Uiso 1 1 calc R U . . .
H20B H 0.664250 0.317346 0.494384 0.026 Uiso 1 1 calc R U . . .
C21 C 0.8217(5) 0.3904(4) 0.45523(8) 0.0211(8) Uani 1 1 d . . . . .
H21A H 0.871817 0.352618 0.434889 0.025 Uiso 1 1 calc R U . . .
H21B H 0.937511 0.418492 0.468197 0.025 Uiso 1 1 calc R U . . .
C22 C 0.6899(6) 0.5142(4) 0.44828(8) 0.0186(8) Uani 1 1 d . . . . .
H22 H 0.643285 0.548520 0.469440 0.022 Uiso 1 1 calc R U . . .
C23 C 0.8292(6) 0.8897(4) 0.44303(9) 0.0226(9) Uani 1 1 d . . . . .
C24 C 1.0349(6) 1.0521(4) 0.41693(9) 0.0237(9) Uani 1 1 d . . . . .
H24A H 1.169811 1.017704 0.421659 0.028 Uiso 1 1 calc R U . . .
H24B H 0.995831 1.115730 0.434034 0.028 Uiso 1 1 calc R U . . .
C25 C 0.8623(6) 1.1285(4) 0.36650(9) 0.0241(9) Uani 1 1 d . . . . .
H25 H 0.742958 1.087759 0.373838 0.029 Uiso 1 1 calc R U . . .
C26 C 0.8660(7) 1.1949(4) 0.33698(9) 0.0278(9) Uani 1 1 d . . . . .
H26 H 0.749660 1.198005 0.324180 0.033 Uiso 1 1 calc R U . . .
C27 C 1.0383(7) 1.2558(4) 0.32646(9) 0.0285(10) Uani 1 1 d . . . . .
H27 H 1.040325 1.300817 0.306440 0.034 Uiso 1 1 calc R U . . .
C28 C 1.2076(6) 1.2513(4) 0.34496(9) 0.0279(10) Uani 1 1 d . . . . .
H28 H 1.325453 1.294644 0.337835 0.033 Uiso 1 1 calc R U . . .
C29 C 1.2063(6) 1.1835(4) 0.37400(9) 0.0263(9) Uani 1 1 d . . . . .
H29 H 1.324116 1.178697 0.386419 0.032 Uiso 1 1 calc R U . . .
C30 C 1.0326(5) 1.1224(4) 0.38499(8) 0.0199(8) Uani 1 1 d . . . . .
C31 C 0.5334(6) 0.7795(4) 0.46517(8) 0.0254(9) Uani 1 1 d . . . . .
H31A H 0.604375 0.764897 0.485297 0.038 Uiso 1 1 calc R U . . .
H31B H 0.433502 0.708495 0.462332 0.038 Uiso 1 1 calc R U . . .
H31C H 0.467765 0.867842 0.465666 0.038 Uiso 1 1 calc R U . . .
C32 C 1.0160(5) 0.6457(4) 0.44204(9) 0.0233(9) Uani 1 1 d . . . . .
H32A H 1.085352 0.561935 0.436434 0.035 Uiso 1 1 calc R U . . .
H32B H 1.021576 0.659056 0.465194 0.035 Uiso 1 1 calc R U . . .
H32C H 1.079980 0.722084 0.431300 0.035 Uiso 1 1 calc R U . . .

loop_
_atom_site_aniso_label
_atom_site_aniso_U_11
_atom_site_aniso_U_22
_atom_site_aniso_U_33
_atom_site_aniso_U_23
_atom_site_aniso_U_13
_atom_site_aniso_U_12
O1 0.0231(14) 0.0227(14) 0.0182(13) 0.0001(11) 0.0011(10) 0.0019(12)
O2 0.0364(16) 0.0304(15) 0.0233(14) 0.0039(12) 0.0104(13) 0.0020(15)
O3 0.0211(14) 0.0279(14) 0.0149(12) 0.0002(11) -0.0005(10) -0.0053(13)
O4 0.0354(17) 0.079(2) 0.0227(15) 0.0116(16) -0.0033(13) -0.0299(19)
O5 0.0252(15) 0.0334(16) 0.0289(14) 0.0010(12) -0.0009(12) 0.0132(14)
O6 0.0251(14) 0.0208(13) 0.0167(12) 0.0006(11) 0.0008(11) 0.0009(13)
O7 0.0454(17) 0.0235(14) 0.0187(13) -0.0010(11) -0.0054(12) -0.0023(14)
C1 0.031(2) 0.0174(19) 0.0187(19) 0.0007(16) -0.0007(17) -0.0033(18)
C2 0.026(2) 0.018(2) 0.0216(19) 0.0013(16) -0.0023(16) -0.0037(19)
C3 0.023(2) 0.020(2) 0.0204(19) -0.0013(16) -0.0002(16) -0.0005(18)
C4 0.0175(19) 0.0231(19) 0.0198(18) -0.0004(16) 0.0038(15) -0.0037(19)
C5 0.026(2) 0.020(2) 0.0205(19) 0.0004(16) -0.0007(16) -0.0064(18)
C6 0.033(2) 0.024(2) 0.0179(18) -0.0012(16) -0.0004(17) -0.001(2)
C7 0.031(2) 0.027(2) 0.032(2) 0.0043(18) -0.0041(18) 0.000(2)
C8 0.025(2) 0.036(2) 0.034(2) -0.0067(19) 0.0023(18) 0.004(2)
C9 0.031(2) 0.022(2) 0.027(2) -0.0043(17) 0.0034(18) -0.001(2)
C10 0.020(2) 0.030(2) 0.021(2) 0.0008(17) 0.0006(16) -0.0037(19)
C11 0.0148(19) 0.0239(19) 0.0179(18) -0.0001(16) 0.0016(15) -0.0095(18)
C12 0.0111(18) 0.0171(19) 0.0248(19) 0.0014(16) 0.0058(15) -0.0035(17)
C13 0.0167(19) 0.0190(19) 0.0206(18) -0.0005(16) 0.0004(16) 0.0032(17)
C14 0.022(2) 0.023(2) 0.0176(18) -0.0008(16) 0.0001(16) 0.0064(18)
C15 0.017(2) 0.020(2) 0.0225(19) -0.0006(16) -0.0002(15) -0.0009(18)
C16 0.024(2) 0.022(2) 0.026(2) 0.0000(16) 0.0084(17) -0.0051(19)
C17 0.0161(19) 0.0206(19) 0.0183(17) 0.0021(16) 0.0013(16) 0.0031(17)
C18 0.0160(18) 0.026(2) 0.0218(19) 0.0035(16) 0.0040(15) 0.0017(18)
C19 0.025(2) 0.022(2) 0.0250(19) 0.0020(17) 0.0025(17) 0.0004(18)
C20 0.020(2) 0.022(2) 0.0233(19) 0.0045(16) 0.0000(16) 0.0066(19)
C21 0.0160(19) 0.025(2) 0.0227(19) 0.0007(17) -0.0010(15) 0.0032(18)
C22 0.0173(19) 0.021(2) 0.0176(17) 0.0008(15) -0.0011(15) 0.0038(17)
C23 0.029(2) 0.0177(19) 0.021(2) -0.0012(16) -0.0008(17) 0.0100(19)
C24 0.025(2) 0.020(2) 0.026(2) -0.0025(17) -0.0011(17) -0.0007(19)
C25 0.026(2) 0.021(2) 0.026(2) -0.0029(17) 0.0002(17) -0.0038(19)
C26 0.036(2) 0.022(2) 0.026(2) -0.0017(17) -0.0079(18) 0.003(2)
C27 0.041(3) 0.019(2) 0.025(2) -0.0003(17) 0.0047(19) 0.003(2)
C28 0.029(2) 0.023(2) 0.032(2) -0.0029(18) 0.0089(18) -0.002(2)
C29 0.024(2) 0.023(2) 0.031(2) -0.0049(17) 0.0007(17) 0.0017(19)
C30 0.0202(19) 0.0158(18) 0.0237(19) -0.0054(16) 0.0011(16) 0.0043(18)
C31 0.029(2) 0.027(2) 0.0202(18) -0.0027(17) 0.0040(17) 0.008(2)
C32 0.019(2) 0.022(2) 0.029(2) -0.0008(16) -0.0019(17) 0.0006(17)

loop_
_atom_type_symbol
_atom_type_description
_atom_type_scat_dispersion_real
_atom_type_scat_dispersion_imag
_atom_type_scat_source
C C 0.0181 0.0091 'International Tables Vol C Tables 4.2.6.8 and 6.1.1.4'
H H 0.0000 0.0000 'International Tables Vol C Tables 4.2.6.8 and 6.1.1.4'
O O 0.0492 0.0322 'International Tables Vol C Tables 4.2.6.8 and 6.1.1.4'

loop_
_exptl_crystal_face_index_h
_exptl_crystal_face_index_k
_exptl_crystal_face_index_l
_exptl_crystal_face_perp_dist
-2.00 1.00 0.00 0.0560
-1.00 1.00 1.00 0.0490
0.00 1.00 1.00 0.0120
0.00 -1.00 -1.00 0.0060
0.00 2.00 -1.00 0.0140
0.00 0.00 1.00 0.0060
0.00 0.00 -1.00 0.0150
1.00 -1.00 -1.00 0.0560
1.00 1.00 2.00 0.0660

loop_
_geom_angle_atom_site_label_1
_geom_angle_atom_site_label_2
_geom_angle_atom_site_label_3
_geom_angle
_geom_angle_site_symmetry_1
_geom_angle_site_symmetry_3
_geom_angle_publ_flag
C1 O1 C4 105.3(3) . . ?
C10 O3 C11 114.1(3) . . ?
C23 O6 C24 117.0(3) . . ?
O1 C1 C2 107.4(3) . . ?
O2 C1 O1 120.8(4) . . ?
O2 C1 C2 131.7(3) . . ?
C1 C2 C3 99.2(3) . . ?
C1 C2 C6 103.4(3) . . ?
C1 C2 C7 114.8(3) . . ?
C6 C2 C3 102.7(3) . . ?
C7 C2 C3 118.5(3) . . ?
C7 C2 C6 115.8(3) . . ?
C4 C3 C2 91.1(3) . . ?
C8 C3 C2 114.9(3) . . ?
C8 C3 C4 114.2(3) . . ?
C8 C3 C9 109.0(3) . . ?
C9 C3 C2 113.0(3) . . ?
C9 C3 C4 113.9(3) . . ?
O1 C4 C3 102.4(3) . . ?
O1 C4 C5 106.0(3) . . ?
O1 C4 C10 110.1(3) . . ?
C5 C4 C3 105.2(3) . . ?
C10 C4 C3 116.3(3) . . ?
C10 C4 C5 115.5(3) . . ?
C4 C5 H5A 111.6 . . ?
C4 C5 H5B 111.6 . . ?
C4 C5 C6 101.1(3) . . ?
H5A C5 H5B 109.4 . . ?
C6 C5 H5A 111.6 . . ?
C6 C5 H5B 111.6 . . ?
C2 C6 C5 103.5(3) . . ?
C2 C6 H6A 111.1 . . ?
C2 C6 H6B 111.1 . . ?
C5 C6 H6A 111.1 . . ?
C5 C6 H6B 111.1 . . ?
H6A C6 H6B 109.0 . . ?
C2 C7 H7A 109.5 . . ?
C2 C7 H7B 109.5 . . ?
C2 C7 H7C 109.5 . . ?
H7A C7 H7B 109.5 . . ?
H7A C7 H7C 109.5 . . ?
H7B C7 H7C 109.5 . . ?
C3 C8 H8A 109.5 . . ?
C3 C8 H8B 109.5 . . ?
C3 C8 H8C 109.5 . . ?
H8A C8 H8B 109.5 . . ?
H8A C8 H8C 109.5 . . ?
H8B C8 H8C 109.5 . . ?
C3 C9 H9A 109.5 . . ?
C3 C9 H9B 109.5 . . ?
C3 C9 H9C 109.5 . . ?
H9A C9 H9B 109.5 . . ?
H9A C9 H9C 109.5 . . ?
H9B C9 H9C 109.5 . . ?
O3 C10 C4 113.1(3) . . ?
O4 C10 O3 123.8(3) . . ?
O4 C10 C4 123.1(3) . . ?
O3 C11 C15 120.9(3) . . ?
C12 C11 O3 124.8(3) . . ?
C12 C11 C15 114.3(3) . . ?
C11 C12 C13 111.0(3) . . ?
C11 C12 C16 125.3(3) . . ?
C16 C12 C13 123.7(3) . . ?
C12 C13 C14 102.7(3) . . ?
C12 C13 C22 110.4(3) . . ?
C12 C13 C32 109.8(3) . . ?
C22 C13 C14 110.9(3) . . ?
C32 C13 C14 111.7(3) . . ?
C32 C13 C22 110.9(3) . . ?
C15 C14 C13 103.9(3) . . ?
C23 C14 C13 109.8(3) . . ?
C23 C14 C15 107.2(3) . . ?
C23 C14 C31 106.6(3) . . ?
C31 C14 C13 117.5(3) . . ?
C31 C14 C15 111.5(3) . . ?
O5 C15 C11 127.8(3) . . ?
O5 C15 C14 125.8(3) . . ?
C11 C15 C14 106.3(3) . . ?
C12 C16 H16A 109.5 . . ?
C12 C16 H16B 109.5 . . ?
C12 C16 H16C 109.5 . . ?
H16A C16 H16B 109.5 . . ?
H16A C16 H16C 109.5 . . ?
H16B C16 H16C 109.5 . . ?
H17A C17 H17B 107.9 . . ?
C18 C17 H17A 109.2 . . ?
C18 C17 H17B 109.2 . . ?
C18 C17 C22 112.0(3) . . ?
C22 C17 H17A 109.2 . . ?
C22 C17 H17B 109.2 . . ?
C17 C18 H18A 109.5 . . ?
C17 C18 H18B 109.5 . . ?
H18A C18 H18B 108.1 . . ?
C19 C18 C17 110.8(3) . . ?
C19 C18 H18A 109.5 . . ?
C19 C18 H18B 109.5 . . ?
C18 C19 H19A 109.7 . . ?
C18 C19 H19B 109.7 . . ?
C18 C19 C20 109.9(3) . . ?
H19A C19 H19B 108.2 . . ?
C20 C19 H19A 109.7 . . ?
C20 C19 H19B 109.7 . . ?
C19 C20 H20A 109.2 . . ?
C19 C20 H20B 109.2 . . ?
C19 C20 C21 112.0(3) . . ?
H20A C20 H20B 107.9 . . ?
C21 C20 H20A 109.2 . . ?
C21 C20 H20B 109.2 . . ?
C20 C21 H21A 109.5 . . ?
C20 C21 H21B 109.5 . . ?
C20 C21 C22 110.6(3) . . ?
H21A C21 H21B 108.1 . . ?
C22 C21 H21A 109.5 . . ?
C22 C21 H21B 109.5 . . ?
C13 C22 H22 106.4 . . ?
C17 C22 C13 112.3(3) . . ?
C17 C22 C21 109.3(3) . . ?
C17 C22 H22 106.4 . . ?
C21 C22 C13 115.3(3) . . ?
C21 C22 H22 106.4 . . ?
O6 C23 C14 111.0(3) . . ?
O7 C23 O6 123.8(4) . . ?
O7 C23 C14 125.2(3) . . ?
O6 C24 H24A 110.2 . . ?
O6 C24 H24B 110.2 . . ?
O6 C24 C30 107.4(3) . . ?
H24A C24 H24B 108.5 . . ?
C30 C24 H24A 110.2 . . ?
C30 C24 H24B 110.2 . . ?
C26 C25 H25 120.0 . . ?
C30 C25 H25 120.0 . . ?
C30 C25 C26 120.0(4) . . ?
C25 C26 H26 119.9 . . ?
C27 C26 C25 120.2(4) . . ?
C27 C26 H26 119.9 . . ?
C26 C27 H27 120.0 . . ?
C26 C27 C28 120.1(4) . . ?
C28 C27 H27 120.0 . . ?
C27 C28 H28 119.9 . . ?
C27 C28 C29 120.1(4) . . ?
C29 C28 H28 119.9 . . ?
C28 C29 H29 119.9 . . ?
C28 C29 C30 120.3(4) . . ?
C30 C29 H29 119.9 . . ?
C25 C30 C24 121.7(3) . . ?
C25 C30 C29 119.4(3) . . ?
C29 C30 C24 119.0(3) . . ?
C14 C31 H31A 109.5 . . ?
C14 C31 H31B 109.5 . . ?
C14 C31 H31C 109.5 . . ?
H31A C31 H31B 109.5 . . ?
H31A C31 H31C 109.5 . . ?
H31B C31 H31C 109.5 . . ?
C13 C32 H32A 109.5 . . ?
C13 C32 H32B 109.5 . . ?
C13 C32 H32C 109.5 . . ?
H32A C32 H32B 109.5 . . ?
H32A C32 H32C 109.5 . . ?
H32B C32 H32C 109.5 . . ?

loop_
_geom_bond_atom_site_label_1
_geom_bond_atom_site_label_2
_geom_bond_distance
_geom_bond_site_symmetry_2
_geom_bond_publ_flag
O1 C1 1.373(4) . ?
O1 C4 1.465(4) . ?
O2 C1 1.201(4) . ?
O3 C10 1.350(4) . ?
O3 C11 1.405(4) . ?
O4 C10 1.195(4) . ?
O5 C15 1.215(4) . ?
O6 C23 1.344(4) . ?
O6 C24 1.454(5) . ?
O7 C23 1.201(4) . ?
C1 C2 1.508(6) . ?
C2 C3 1.558(5) . ?
C2 C6 1.551(5) . ?
C2 C7 1.511(5) . ?
C3 C4 1.540(5) . ?
C3 C8 1.531(5) . ?
C3 C9 1.533(5) . ?
C4 C5 1.522(5) . ?
C4 C10 1.503(5) . ?
C5 H5A 0.9900 . ?
C5 H5B 0.9900 . ?
C5 C6 1.557(5) . ?
C6 H6A 0.9900 . ?
C6 H6B 0.9900 . ?
C7 H7A 0.9800 . ?
C7 H7B 0.9800 . ?
C7 H7C 0.9800 . ?
C8 H8A 0.9800 . ?
C8 H8B 0.9800 . ?
C8 H8C 0.9800 . ?
C9 H9A 0.9800 . ?
C9 H9B 0.9800 . ?
C9 H9C 0.9800 . ?
C11 C12 1.329(5) . ?
C11 C15 1.448(5) . ?
C12 C13 1.526(5) . ?
C12 C16 1.484(5) . ?
C13 C14 1.607(5) . ?
C13 C22 1.579(5) . ?
C13 C32 1.535(5) . ?
C14 C15 1.536(5) . ?
C14 C23 1.528(6) . ?
C14 C31 1.531(5) . ?
C16 H16A 0.9800 . ?
C16 H16B 0.9800 . ?
C16 H16C 0.9800 . ?
C17 H17A 0.9900 . ?
C17 H17B 0.9900 . ?
C17 C18 1.526(5) . ?
C17 C22 1.538(5) . ?
C18 H18A 0.9900 . ?
C18 H18B 0.9900 . ?
C18 C19 1.523(5) . ?
C19 H19A 0.9900 . ?
C19 H19B 0.9900 . ?
C19 C20 1.528(5) . ?
C20 H20A 0.9900 . ?
C20 H20B 0.9900 . ?
C20 C21 1.536(5) . ?
C21 H21A 0.9900 . ?
C21 H21B 0.9900 . ?
C21 C22 1.541(5) . ?
C22 H22 1.0000 . ?
C24 H24A 0.9900 . ?
C24 H24B 0.9900 . ?
C24 C30 1.509(5) . ?
C25 H25 0.9500 . ?
C25 C26 1.401(5) . ?
C25 C30 1.385(5) . ?
C26 H26 0.9500 . ?
C26 C27 1.379(6) . ?
C27 H27 0.9500 . ?
C27 C28 1.379(6) . ?
C28 H28 0.9500 . ?
C28 C29 1.390(6) . ?
C29 H29 0.9500 . ?
C29 C30 1.395(5) . ?
C31 H31A 0.9800 . ?
C31 H31B 0.9800 . ?
C31 H31C 0.9800 . ?
C32 H32A 0.9800 . ?
C32 H32B 0.9800 . ?
C32 H32C 0.9800 . ?

loop_
_geom_torsion_atom_site_label_1
_geom_torsion_atom_site_label_2
_geom_torsion_atom_site_label_3
_geom_torsion_atom_site_label_4
_geom_torsion
_geom_torsion_site_symmetry_1
_geom_torsion_site_symmetry_2
_geom_torsion_site_symmetry_3
_geom_torsion_site_symmetry_4
_geom_torsion_publ_flag
O1 C1 C2 C3 35.3(4) . . . . ?
O1 C1 C2 C6 -70.2(3) . . . . ?
O1 C1 C2 C7 162.7(3) . . . . ?
O1 C4 C5 C6 -70.5(3) . . . . ?
O1 C4 C10 O3 30.5(4) . . . . ?
O1 C4 C10 O4 -153.0(4) . . . . ?
O2 C1 C2 C3 -147.6(4) . . . . ?
O2 C1 C2 C6 106.8(5) . . . . ?
O2 C1 C2 C7 -20.3(6) . . . . ?
O3 C11 C12 C13 -179.1(3) . . . . ?
O3 C11 C12 C16 -1.0(6) . . . . ?
O3 C11 C15 O5 7.4(6) . . . . ?
O3 C11 C15 C14 -172.0(3) . . . . ?
O6 C24 C30 C25 31.9(5) . . . . ?
O6 C24 C30 C29 -148.6(3) . . . . ?
C1 O1 C4 C3 -35.9(3) . . . . ?
C1 O1 C4 C5 74.2(3) . . . . ?
C1 O1 C4 C10 -160.1(3) . . . . ?
C1 C2 C3 C4 -51.9(3) . . . . ?
C1 C2 C3 C8 -169.3(3) . . . . ?
C1 C2 C3 C9 64.8(4) . . . . ?
C1 C2 C6 C5 67.9(3) . . . . ?
C2 C3 C4 O1 53.9(3) . . . . ?
C2 C3 C4 C5 -56.8(3) . . . . ?
C2 C3 C4 C10 174.0(3) . . . . ?
C3 C2 C6 C5 -34.8(4) . . . . ?
C3 C4 C5 C6 37.6(3) . . . . ?
C3 C4 C10 O3 -85.3(4) . . . . ?
C3 C4 C10 O4 91.2(5) . . . . ?
C4 O1 C1 O2 -177.6(3) . . . . ?
C4 O1 C1 C2 -0.2(4) . . . . ?
C4 C5 C6 C2 -1.0(4) . . . . ?
C5 C4 C10 O3 150.6(3) . . . . ?
C5 C4 C10 O4 -32.9(6) . . . . ?
C6 C2 C3 C4 54.2(3) . . . . ?
C6 C2 C3 C8 -63.3(4) . . . . ?
C6 C2 C3 C9 170.8(3) . . . . ?
C7 C2 C3 C4 -176.7(3) . . . . ?
C7 C2 C3 C8 65.8(5) . . . . ?
C7 C2 C3 C9 -60.1(5) . . . . ?
C7 C2 C6 C5 -165.6(3) . . . . ?
C8 C3 C4 O1 172.0(3) . . . . ?
C8 C3 C4 C5 61.3(4) . . . . ?
C8 C3 C4 C10 -67.9(4) . . . . ?
C9 C3 C4 O1 -61.9(4) . . . . ?
C9 C3 C4 C5 -172.6(3) . . . . ?
C9 C3 C4 C10 58.2(4) . . . . ?
C10 O3 C11 C12 104.8(4) . . . . ?
C10 O3 C11 C15 -76.5(4) . . . . ?
C10 C4 C5 C6 167.2(3) . . . . ?
C11 O3 C10 O4 -3.7(6) . . . . ?
C11 O3 C10 C4 172.8(3) . . . . ?
C11 C12 C13 C14 -9.7(4) . . . . ?
C11 C12 C13 C22 108.7(3) . . . . ?
C11 C12 C13 C32 -128.7(3) . . . . ?
C12 C11 C15 O5 -173.8(4) . . . . ?
C12 C11 C15 C14 6.8(4) . . . . ?
C12 C13 C14 C15 12.8(4) . . . . ?
C12 C13 C14 C23 -101.5(3) . . . . ?
C12 C13 C14 C31 136.5(3) . . . . ?
C12 C13 C22 C17 -37.1(4) . . . . ?
C12 C13 C22 C21 89.1(4) . . . . ?
C13 C14 C15 O5 168.5(4) . . . . ?
C13 C14 C15 C11 -12.1(4) . . . . ?
C13 C14 C23 O6 83.7(3) . . . . ?
C13 C14 C23 O7 -96.1(4) . . . . ?
C14 C13 C22 C17 76.1(4) . . . . ?
C14 C13 C22 C21 -157.8(3) . . . . ?
C15 C11 C12 C13 2.2(4) . . . . ?
C15 C11 C12 C16 -179.7(3) . . . . ?
C15 C14 C23 O6 -28.5(4) . . . . ?
C15 C14 C23 O7 151.7(4) . . . . ?
C16 C12 C13 C14 172.2(3) . . . . ?
C16 C12 C13 C22 -69.4(4) . . . . ?
C16 C12 C13 C32 53.2(5) . . . . ?
C17 C18 C19 C20 56.4(4) . . . . ?
C18 C17 C22 C13 -174.1(3) . . . . ?
C18 C17 C22 C21 56.6(4) . . . . ?
C18 C19 C20 C21 -56.8(4) . . . . ?
C19 C20 C21 C22 56.9(4) . . . . ?
C20 C21 C22 C13 177.0(3) . . . . ?
C20 C21 C22 C17 -55.4(4) . . . . ?
C22 C13 C14 C15 -105.1(3) . . . . ?
C22 C13 C14 C23 140.6(3) . . . . ?
C22 C13 C14 C31 18.5(4) . . . . ?
C22 C17 C18 C19 -57.7(4) . . . . ?
C23 O6 C24 C30 -160.9(3) . . . . ?
C23 C14 C15 O5 -75.3(4) . . . . ?
C23 C14 C15 C11 104.1(3) . . . . ?
C24 O6 C23 O7 -1.0(5) . . . . ?
C24 O6 C23 C14 179.2(3) . . . . ?
C25 C26 C27 C28 0.1(6) . . . . ?
C26 C25 C30 C24 179.9(3) . . . . ?
C26 C25 C30 C29 0.4(5) . . . . ?
C26 C27 C28 C29 1.1(6) . . . . ?
C27 C28 C29 C30 -1.6(6) . . . . ?
C28 C29 C30 C24 -178.7(3) . . . . ?
C28 C29 C30 C25 0.8(6) . . . . ?
C30 C25 C26 C27 -0.9(6) . . . . ?
C31 C14 C15 O5 41.0(5) . . . . ?
C31 C14 C15 C11 -139.6(3) . . . . ?
C31 C14 C23 O6 -148.0(3) . . . . ?
C31 C14 C23 O7 32.2(5) . . . . ?
C32 C13 C14 C15 130.5(3) . . . . ?
C32 C13 C14 C23 16.2(4) . . . . ?
C32 C13 C14 C31 -105.9(4) . . . . ?
C32 C13 C22 C17 -159.1(3) . . . . ?
C32 C13 C22 C21 -32.9(4) . . . . ?
